data_4509005
loop_
_publ_author_name
'Guo, Hua-Dong'
'Guo, Xian-Min'
'Batten, Stuart R.'
'Song, Jiang-Feng'
'Song, Shu-Yan'
'Dang, Song'
'Zheng, Guo-Li'
'Tang, Jin-Kui'
'Zhang, Hong-Jie'

_publ_section_title
;
 Hydrothermal Synthesis, Structures, and Luminescent Properties of Seven
 d10Metal&#x2212;Organic Frameworks Based on
 9,9-Dipropylfluorene-2,7-Dicarboxylic Acid (H2DFDA)
;
_journal_issue 3
_journal_name_full 'Crystal Growth &amp; Design'
_journal_page_first 1394
_journal_paper_doi 10.1021/cg8006469
_journal_volume 9
_journal_year 2009
_chemical_formula_moiety 'C31 H34 N4 O4 Zn'
_chemical_formula_sum 'C31 H34 N4 O4 Zn'
_chemical_formula_weight 592.01
_chemical_melting_point ?
_chemical_name_systematic
;
 ?
;
_space_group_IT_number 57
_symmetry_cell_setting orthorhombic
_symmetry_space_group_name_Hall '-P 2c 2b'
_symmetry_space_group_name_H-M 'P b c m'
_atom_sites_solution_hydrogens geom
_atom_sites_solution_primary direct
_atom_sites_solution_secondary difmap
_audit_creation_method SHELXL-97
_cell_angle_alpha 90.00
_cell_angle_beta 90.00
_cell_angle_gamma 90.00
_cell_formula_units_Z 4
_cell_length_a 8.783(2)
_cell_length_b 24.640(6)
_cell_length_c 14.613(4)
_cell_measurement_reflns_used 3248
_cell_measurement_temperature 298(2)
_cell_measurement_theta_max 27.5
_cell_measurement_theta_min 3.4
_cell_volume 3162.4(14)
_computing_cell_refinement 'SAINT (Bruker, 1999)'
_computing_data_collection 'SMART (Bruker, 1997)'
_computing_data_reduction SAINT
_computing_molecular_graphics 'SHELXTL-PLUS (Sheldrick, 1990)'
_computing_publication_material SHELXL-97
_computing_structure_refinement 'SHELXL-97 (Sheldrick, 1997)'
_computing_structure_solution 'SHELXS-97 (Sheldrick, 1997)'
_diffrn_ambient_temperature 293(2)
_diffrn_measured_fraction_theta_full 0.999
_diffrn_measured_fraction_theta_max 0.999
_diffrn_measurement_device_type 'Bruker APEX CCD area-detector'
_diffrn_measurement_method '\w scans'
_diffrn_radiation_monochromator graphite
_diffrn_radiation_source 'fine-focus sealed tube'
_diffrn_radiation_type MoK\a
_diffrn_radiation_wavelength 0.71073
_diffrn_reflns_av_R_equivalents 0.1422
_diffrn_reflns_av_sigmaI/netI 0.0990
_diffrn_reflns_limit_h_max 8
_diffrn_reflns_limit_h_min -10
_diffrn_reflns_limit_k_max 30
_diffrn_reflns_limit_k_min -30
_diffrn_reflns_limit_l_max 15
_diffrn_reflns_limit_l_min -18
_diffrn_reflns_number 16860
_diffrn_reflns_theta_full 26.06
_diffrn_reflns_theta_max 26.06
_diffrn_reflns_theta_min 1.65
_diffrn_standards_number 0
_exptl_absorpt_coefficient_mu 0.815
_exptl_absorpt_correction_T_max 0.7834
_exptl_absorpt_correction_T_min 0.7289
_exptl_absorpt_correction_type multi-scan
_exptl_absorpt_process_details 'SADABS (Sheldrick, 1996)'
_exptl_crystal_colour Colorless
_exptl_crystal_density_diffrn 1.243
_exptl_crystal_density_method 'not measured'
_exptl_crystal_description Block
_exptl_crystal_F_000 1240
_exptl_crystal_size_max 0.40
_exptl_crystal_size_mid 0.34
_exptl_crystal_size_min 0.30
_refine_diff_density_max 1.377
_refine_diff_density_min -0.591
_refine_diff_density_rms 0.137
_refine_ls_extinction_method none
_refine_ls_goodness_of_fit_ref 1.126
_refine_ls_hydrogen_treatment constr
_refine_ls_matrix_type full
_refine_ls_number_parameters 211
_refine_ls_number_reflns 3248
_refine_ls_number_restraints 0
_refine_ls_restrained_S_all 1.126
_refine_ls_R_factor_all 0.1399
_refine_ls_R_factor_gt 0.0877
_refine_ls_shift/su_max 0.000
_refine_ls_shift/su_mean 0.000
_refine_ls_structure_factor_coef Fsqd
_refine_ls_weighting_details 'calc w=1/[\s^2^(Fo^2^)+(0.0932P)^2^+2.3197P] where P=(Fo^2^+2Fc^2^)/3'
_refine_ls_weighting_scheme calc
_refine_ls_wR_factor_gt 0.1928
_refine_ls_wR_factor_ref 0.2179
_reflns_number_gt 2136
_reflns_number_total 3248
_reflns_threshold_expression >2sigma(I)
_cod_data_source_file cg8006469sup1.cif
_cod_data_source_block compound5
_cod_depositor_comments
;
The following automatic conversions were performed:

'_chemical_melting_point' value 'not measured' was changed to '?' -
the value is undefined or not given.

Automatic conversion script
Id: cif_fix_values 1891 2012-01-12 08:04:46Z andrius 
;
_cod_original_sg_symbol_Hall -p2c2b
_cod_original_sg_symbol_H-M pbcm
_cod_database_code 4509005

loop_
_symmetry_equiv_pos_as_xyz
'x, y, z'
'-x, -y, z+1/2'
'x, -y+1/2, -z'
'-x, y+1/2, -z+1/2'
'-x, -y, -z'
'x, y, -z-1/2'
'-x, y-1/2, z'
'x, -y-1/2, z-1/2'

loop_
_atom_site_label
_atom_site_type_symbol
_atom_site_fract_x
_atom_site_fract_y
_atom_site_fract_z
_atom_site_U_iso_or_equiv
_atom_site_adp_type
_atom_site_occupancy
_atom_site_symmetry_multiplicity
_atom_site_calc_flag
_atom_site_refinement_flags
C1 C 0.7781(10) -0.1321(3) 0.2500 0.0240(19) Uani 1 2 d S
H12 H 0.8314 -0.0995 0.2500 0.029 Uiso 1 2 calc SR
C2 C 0.6180(10) -0.1321(4) 0.2500 0.027(2) Uani 1 2 d S
C3 C 0.5429(11) -0.1814(4) 0.2500 0.039(2) Uani 1 2 d S
H10 H 0.4370 -0.1813 0.2500 0.046 Uiso 1 2 calc SR
C4 C 0.6177(10) -0.2313(4) 0.2500 0.040(3) Uani 1 2 d S
H9 H 0.5639 -0.2638 0.2500 0.048 Uiso 1 2 calc SR
C5 C 0.8712(11) -0.3313(3) 0.2500 0.034(2) Uani 1 2 d S
H3 H 0.7752 -0.3472 0.2500 0.041 Uiso 1 2 calc SR
C6 C 1.0001(10) -0.3626(3) 0.2500 0.029(2) Uani 1 2 d S
H2 H 0.9900 -0.4001 0.2500 0.035 Uiso 1 2 calc SR
C7 C 1.1436(11) -0.3405(3) 0.2500 0.027(2) Uani 1 2 d S
C8 C 1.1610(10) -0.2849(3) 0.2500 0.026(2) Uani 1 2 d S
H6 H 1.2579 -0.2696 0.2500 0.032 Uiso 1 2 calc SR
C9 C 1.0267(10) -0.1898(3) 0.2500 0.0221(18) Uani 1 2 d S
C10 C 0.8560(9) -0.1808(3) 0.2500 0.0242(19) Uani 1 2 d S
C11 C 0.7744(11) -0.2305(4) 0.2500 0.031(2) Uani 1 2 d S
C12 C 0.8875(10) -0.2742(3) 0.2500 0.026(2) Uani 1 2 d S
C13 C 1.0341(10) -0.2519(3) 0.2500 0.0202(17) Uani 1 2 d S
C14 C 0.5321(11) -0.0785(3) 0.2500 0.029(2) Uani 1 2 d S
C15 C 1.2832(11) -0.3757(4) 0.2500 0.026(2) Uani 1 2 d S
C16 C 1.1026(7) -0.1655(2) 0.3358(4) 0.0297(15) Uani 1 1 d .
H16A H 1.2099 -0.1749 0.3350 0.036 Uiso 1 1 calc R
H16B H 1.0952 -0.1263 0.3325 0.036 Uiso 1 1 calc R
C17 C 1.0355(10) -0.1840(3) 0.4259(4) 0.052(2) Uani 1 1 d .
H17A H 0.9318 -0.1708 0.4305 0.063 Uiso 1 1 calc R
H17B H 1.0318 -0.2234 0.4267 0.063 Uiso 1 1 calc R
C18 C 1.1237(14) -0.1648(4) 0.5074(6) 0.106(5) Uani 1 1 d .
H18A H 1.0755 -0.1775 0.5623 0.158 Uiso 1 1 calc R
H18B H 1.1265 -0.1259 0.5077 0.158 Uiso 1 1 calc R
H18C H 1.2257 -0.1787 0.5044 0.158 Uiso 1 1 calc R
C19 C 0.3351(8) 0.0800(3) 0.0004(4) 0.0368(16) Uani 1 1 d .
H23 H 0.3120 0.1032 -0.0479 0.044 Uiso 1 1 calc R
C20 C 0.4144(8) 0.0924(3) 0.0768(5) 0.0387(18) Uani 1 1 d .
H24 H 0.4567 0.1261 0.0899 0.046 Uiso 1 1 calc R
C21 C 0.3506(7) 0.0085(2) 0.0885(4) 0.0286(15) Uani 1 1 d .
H22 H 0.3395 -0.0267 0.1105 0.034 Uiso 1 1 calc R
C22 C 0.2025(8) -0.0046(3) -0.0570(4) 0.0350(16) Uani 1 1 d .
H25A H 0.2211 -0.0431 -0.0487 0.042 Uiso 1 1 calc R
H25B H 0.2339 0.0049 -0.1186 0.042 Uiso 1 1 calc R
C23 C 0.0320(8) 0.0063(3) -0.0470(4) 0.0417(17) Uani 1 1 d .
H26A H 0.0127 0.0442 -0.0608 0.050 Uiso 1 1 calc R
H26B H -0.0223 -0.0153 -0.0920 0.050 Uiso 1 1 calc R
N1 N 0.4227(6) 0.0473(2) 0.1322(3) 0.0277(12) Uani 1 1 d .
N2 N 0.2950(6) 0.0258(2) 0.0085(4) 0.0290(12) Uani 1 1 d .
O1 O 0.6167(7) -0.0358(2) 0.2500 0.0273(13) Uani 1 2 d S
O2 O 0.3924(7) -0.0784(2) 0.2500 0.0367(16) Uani 1 2 d S
O3 O 1.2637(7) -0.4267(2) 0.2500 0.0319(15) Uani 1 2 d S
O4 O 1.4122(8) -0.3550(3) 0.2500 0.0427(18) Uani 1 2 d S
Zn1 Zn 0.53557(11) 0.03802(4) 0.2500 0.0223(3) Uani 1 2 d S

loop_
_atom_site_aniso_label
_atom_site_aniso_U_11
_atom_site_aniso_U_22
_atom_site_aniso_U_33
_atom_site_aniso_U_23
_atom_site_aniso_U_13
_atom_site_aniso_U_12
C1 0.029(5) 0.019(4) 0.024(5) 0.000 0.000 -0.001(4)
C2 0.026(5) 0.033(5) 0.023(5) 0.000 0.000 0.009(4)
C3 0.016(5) 0.033(5) 0.067(7) 0.000 0.000 -0.003(4)
C4 0.020(5) 0.024(5) 0.076(8) 0.000 0.000 -0.001(4)
C5 0.030(6) 0.023(5) 0.050(6) 0.000 0.000 -0.001(4)
C6 0.041(6) 0.017(4) 0.028(5) 0.000 0.000 0.002(4)
C7 0.041(6) 0.030(5) 0.012(4) 0.000 0.000 0.007(4)
C8 0.024(5) 0.034(5) 0.022(5) 0.000 0.000 -0.002(4)
C9 0.024(5) 0.016(4) 0.026(4) 0.000 0.000 0.001(4)
C10 0.019(5) 0.022(4) 0.032(5) 0.000 0.000 0.003(4)
C11 0.034(6) 0.028(5) 0.031(5) 0.000 0.000 0.000(4)
C12 0.030(5) 0.015(4) 0.032(5) 0.000 0.000 0.002(4)
C13 0.019(4) 0.023(4) 0.018(4) 0.000 0.000 0.003(4)
C14 0.028(5) 0.025(5) 0.034(5) 0.000 0.000 0.002(5)
C15 0.032(5) 0.031(5) 0.013(4) 0.000 0.000 0.010(4)
C16 0.033(4) 0.029(3) 0.027(3) -0.008(3) -0.007(3) 0.003(3)
C17 0.086(6) 0.047(4) 0.025(4) -0.001(3) -0.003(4) 0.010(4)
C18 0.213(14) 0.069(6) 0.034(5) -0.003(5) -0.041(7) -0.020(8)
C19 0.046(4) 0.037(4) 0.028(4) 0.013(3) -0.006(3) -0.001(3)
C20 0.040(4) 0.031(4) 0.045(4) 0.005(3) -0.009(3) -0.002(3)
C21 0.029(4) 0.029(3) 0.028(3) 0.002(3) -0.004(3) 0.006(3)
C22 0.030(4) 0.051(4) 0.024(3) -0.006(3) 0.001(3) -0.005(3)
C23 0.035(4) 0.059(5) 0.031(4) -0.002(3) -0.006(3) -0.003(4)
N1 0.024(3) 0.031(3) 0.028(3) 0.002(2) -0.002(2) 0.001(2)
N2 0.025(3) 0.035(3) 0.026(3) -0.005(2) 0.000(2) 0.001(2)
O1 0.026(3) 0.018(3) 0.038(4) 0.000 0.000 0.002(3)
O2 0.026(4) 0.030(3) 0.054(4) 0.000 0.000 0.002(3)
O3 0.040(4) 0.023(3) 0.032(4) 0.000 0.000 0.012(3)
O4 0.030(4) 0.042(4) 0.057(5) 0.000 0.000 0.015(3)
Zn1 0.0209(5) 0.0224(5) 0.0236(5) 0.000 0.000 0.0012(5)

loop_
_atom_type_symbol
_atom_type_description
_atom_type_scat_dispersion_real
_atom_type_scat_dispersion_imag
_atom_type_scat_source
C C 0.0033 0.0016 'International Tables Vol C Tables 4.2.6.8 and 6.1.1.4'
H H 0.0000 0.0000 'International Tables Vol C Tables 4.2.6.8 and 6.1.1.4'
N N 0.0061 0.0033 'International Tables Vol C Tables 4.2.6.8 and 6.1.1.4'
O O 0.0106 0.0060 'International Tables Vol C Tables 4.2.6.8 and 6.1.1.4'
Zn Zn 0.2839 1.4301 'International Tables Vol C Tables 4.2.6.8 and 6.1.1.4'

loop_
_geom_angle_atom_site_label_1
_geom_angle_atom_site_label_2
_geom_angle_atom_site_label_3
_geom_angle
_geom_angle_site_symmetry_1
_geom_angle_site_symmetry_3
C10 C1 C2 119.7(8) . .
C10 C1 H12 120.1 . .
C2 C1 H12 120.1 . .
C3 C2 C1 118.4(8) . .
C3 C2 C14 121.7(8) . .
C1 C2 C14 119.8(8) . .
C2 C3 C4 123.4(9) . .
C2 C3 H10 118.3 . .
C4 C3 H10 118.3 . .
C11 C4 C3 117.3(9) . .
C11 C4 H9 121.4 . .
C3 C4 H9 121.4 . .
C6 C5 C12 118.5(9) . .
C6 C5 H3 120.8 . .
C12 C5 H3 120.8 . .
C5 C6 C7 122.4(8) . .
C5 C6 H2 118.8 . .
C7 C6 H2 118.8 . .
C6 C7 C8 119.7(8) . .
C6 C7 C15 121.4(8) . .
C8 C7 C15 118.9(8) . .
C13 C8 C7 119.7(8) . .
C13 C8 H6 120.2 . .
C7 C8 H6 120.2 . .
C10 C9 C13 100.9(7) . .
C10 C9 C16 111.8(5) . .
C13 C9 C16 111.7(5) . .
C10 C9 C16 111.8(5) . 6_556
C13 C9 C16 111.7(5) . 6_556
C16 C9 C16 108.9(7) . 6_556
C1 C10 C11 120.0(8) . .
C1 C10 C9 128.2(8) . .
C11 C10 C9 111.9(7) . .
C4 C11 C10 121.2(8) . .
C4 C11 C12 131.8(8) . .
C10 C11 C12 107.0(8) . .
C13 C12 C5 118.9(8) . .
C13 C12 C11 109.6(7) . .
C5 C12 C11 131.5(8) . .
C8 C13 C12 120.9(7) . .
C8 C13 C9 128.5(8) . .
C12 C13 C9 110.6(7) . .
O2 C14 O1 125.0(8) . .
O2 C14 C2 120.0(8) . .
O1 C14 C2 115.0(8) . .
O4 C15 O3 122.0(8) . .
O4 C15 C7 120.4(8) . .
O3 C15 C7 117.5(8) . .
C17 C16 C9 115.0(6) . .
C17 C16 H16A 108.5 . .
C9 C16 H16A 108.5 . .
C17 C16 H16B 108.5 . .
C9 C16 H16B 108.5 . .
H16A C16 H16B 107.5 . .
C18 C17 C16 113.3(7) . .
C18 C17 H17A 108.9 . .
C16 C17 H17A 108.9 . .
C18 C17 H17B 108.9 . .
C16 C17 H17B 108.9 . .
H17A C17 H17B 107.7 . .
C17 C18 H18A 109.5 . .
C17 C18 H18B 109.5 . .
H18A C18 H18B 109.5 . .
C17 C18 H18C 109.5 . .
H18A C18 H18C 109.5 . .
H18B C18 H18C 109.5 . .
C20 C19 N2 106.1(6) . .
C20 C19 H23 126.9 . .
N2 C19 H23 126.9 . .
C19 C20 N1 109.4(6) . .
C19 C20 H24 125.3 . .
N1 C20 H24 125.3 . .
N1 C21 N2 111.7(5) . .
N1 C21 H22 124.2 . .
N2 C21 H22 124.2 . .
N2 C22 C23 113.0(5) . .
N2 C22 H25A 109.0 . .
C23 C22 H25A 109.0 . .
N2 C22 H25B 109.0 . .
C23 C22 H25B 109.0 . .
H25A C22 H25B 107.8 . .
C23 C23 C22 114.4(7) 5 .
C23 C23 H26A 108.7 5 .
C22 C23 H26A 108.7 . .
C23 C23 H26B 108.7 5 .
C22 C23 H26B 108.7 . .
H26A C23 H26B 107.6 . .
C21 N1 C20 106.0(5) . .
C21 N1 Zn1 125.1(4) . .
C20 N1 Zn1 128.7(4) . .
C21 N2 C19 106.8(5) . .
C21 N2 C22 127.8(5) . .
C19 N2 C22 125.3(5) . .
C14 O1 Zn1 123.4(6) . .
C15 O3 Zn1 108.5(6) . 7_755
O1 Zn1 O3 94.9(2) . 7_765
O1 Zn1 N1 106.72(16) . .
O3 Zn1 N1 113.20(16) 7_765 .
O1 Zn1 N1 106.72(16) . 6_556
O3 Zn1 N1 113.20(16) 7_765 6_556
N1 Zn1 N1 118.8(3) . 6_556

loop_
_geom_bond_atom_site_label_1
_geom_bond_atom_site_label_2
_geom_bond_distance
_geom_bond_site_symmetry_2
C1 C10 1.380(11) .
C1 C2 1.407(12) .
C1 H12 0.9300 .
C2 C3 1.383(12) .
C2 C14 1.519(12) .
C3 C4 1.394(12) .
C3 H10 0.9300 .
C4 C11 1.377(12) .
C4 H9 0.9300 .
C5 C6 1.370(12) .
C5 C12 1.414(11) .
C5 H3 0.9300 .
C6 C7 1.373(12) .
C6 H2 0.9300 .
C7 C8 1.379(11) .
C7 C15 1.502(12) .
C8 C13 1.379(11) .
C8 H6 0.9300 .
C9 C10 1.516(12) .
C9 C13 1.531(11) .
C9 C16 1.542(7) .
C9 C16 1.542(7) 6_556
C10 C11 1.419(12) .
C11 C12 1.465(12) .
C12 C13 1.400(12) .
C14 O2 1.226(10) .
C14 O1 1.290(10) .
C15 O4 1.242(11) .
C15 O3 1.267(10) .
C16 C17 1.513(9) .
C16 H16A 0.9700 .
C16 H16B 0.9700 .
C17 C18 1.497(11) .
C17 H17A 0.9700 .
C17 H17B 0.9700 .
C18 H18A 0.9600 .
C18 H18B 0.9600 .
C18 H18C 0.9600 .
C19 C20 1.350(9) .
C19 N2 1.386(8) .
C19 H23 0.9300 .
C20 N1 1.376(8) .
C20 H24 0.9300 .
C21 N1 1.313(8) .
C21 N2 1.336(8) .
C21 H22 0.9300 .
C22 N2 1.463(8) .
C22 C23 1.529(10) .
C22 H25A 0.9700 .
C22 H25B 0.9700 .
C23 C23 1.517(13) 5
C23 H26A 0.9700 .
C23 H26B 0.9700 .
N1 Zn1 2.000(5) .
O1 Zn1 1.953(6) .
O3 Zn1 1.966(6) 7_755
Zn1 O3 1.966(6) 7_765
Zn1 N1 2.000(5) 6_556

loop_
_geom_torsion_atom_site_label_1
_geom_torsion_atom_site_label_2
_geom_torsion_atom_site_label_3
_geom_torsion_atom_site_label_4
_geom_torsion
_geom_torsion_site_symmetry_1
_geom_torsion_site_symmetry_4
C10 C1 C2 C3 0.0 . .
C10 C1 C2 C14 180.0 . .
C1 C2 C3 C4 0.0 . .
C14 C2 C3 C4 180.0 . .
C2 C3 C4 C11 0.0 . .
C12 C5 C6 C7 0.0 . .
C5 C6 C7 C8 0.0 . .
C5 C6 C7 C15 180.0 . .
C6 C7 C8 C13 0.0 . .
C15 C7 C8 C13 180.0 . .
C2 C1 C10 C11 0.0 . .
C2 C1 C10 C9 180.0 . .
C13 C9 C10 C1 180.0 . .
C16 C9 C10 C1 61.2(5) . .
C16 C9 C10 C1 -61.2(5) 6_556 .
C13 C9 C10 C11 0.0 . .
C16 C9 C10 C11 -118.8(5) . .
C16 C9 C10 C11 118.8(5) 6_556 .
C3 C4 C11 C10 0.0 . .
C3 C4 C11 C12 180.0 . .
C1 C10 C11 C4 0.0 . .
C9 C10 C11 C4 180.0 . .
C1 C10 C11 C12 180.0 . .
C9 C10 C11 C12 0.0 . .
C6 C5 C12 C13 0.0 . .
C6 C5 C12 C11 180.0 . .
C4 C11 C12 C13 180.0 . .
C10 C11 C12 C13 0.0 . .
C4 C11 C12 C5 0.0 . .
C10 C11 C12 C5 180.0 . .
C7 C8 C13 C12 0.0 . .
C7 C8 C13 C9 180.0 . .
C5 C12 C13 C8 0.0 . .
C11 C12 C13 C8 180.0 . .
C5 C12 C13 C9 180.0 . .
C11 C12 C13 C9 0.0 . .
C10 C9 C13 C8 180.0 . .
C16 C9 C13 C8 -61.1(5) . .
C16 C9 C13 C8 61.1(5) 6_556 .
C10 C9 C13 C12 0.0 . .
C16 C9 C13 C12 118.9(5) . .
C16 C9 C13 C12 -118.9(5) 6_556 .
C3 C2 C14 O2 0.0 . .
C1 C2 C14 O2 180.0 . .
C3 C2 C14 O1 180.0 . .
C1 C2 C14 O1 0.0 . .
C6 C7 C15 O4 180.0 . .
C8 C7 C15 O4 0.0 . .
C6 C7 C15 O3 0.0 . .
C8 C7 C15 O3 180.0 . .
C10 C9 C16 C17 53.8(8) . .
C13 C9 C16 C17 -58.4(8) . .
C16 C9 C16 C17 177.7(4) 6_556 .
C9 C16 C17 C18 173.2(7) . .
N2 C19 C20 N1 -0.7(8) . .
N2 C22 C23 C23 -57.9(10) . 5
N2 C21 N1 C20 -0.5(7) . .
N2 C21 N1 Zn1 -175.5(4) . .
C19 C20 N1 C21 0.7(8) . .
C19 C20 N1 Zn1 175.5(5) . .
N1 C21 N2 C19 0.1(7) . .
N1 C21 N2 C22 -176.9(5) . .
C20 C19 N2 C21 0.4(7) . .
C20 C19 N2 C22 177.4(6) . .
C23 C22 N2 C21 97.1(8) . .
C23 C22 N2 C19 -79.3(8) . .
O2 C14 O1 Zn1 0.0 . .
C2 C14 O1 Zn1 180.0 . .
O4 C15 O3 Zn1 0.0 . 7_755
C7 C15 O3 Zn1 180.0 . 7_755
C14 O1 Zn1 O3 180.0 . 7_765
C14 O1 Zn1 N1 -64.00(16) . .
C14 O1 Zn1 N1 64.00(16) . 6_556
C21 N1 Zn1 O1 31.6(6) . .
C20 N1 Zn1 O1 -142.2(6) . .
C21 N1 Zn1 O3 134.7(5) . 7_765
C20 N1 Zn1 O3 -39.2(6) . 7_765
C21 N1 Zn1 N1 -88.9(6) . 6_556
C20 N1 Zn1 N1 97.2(6) . 6_556
